data_7234511
loop_
_publ_author_name
'Haitao Wang'
'Fangyi Chen'
'Xiaoshi Jia'
'Huimin Liu'
'Xia Ran'
'Mahesh Kumar Ravva'
'Fu-Quan Bai'
'Songnan Qu'
'Min Li'
'Hong-Xing Zhang'
'Jean-Luc Bredas'

_publ_section_title
;
 Controllable molecular aggregation and fluorescence properties of
 1,3,4-oxadiazole derivatives
;
_journal_name_full 'Journal of Materials Chemistry C'
_journal_page_first 11681
_journal_page_last 11688
_journal_paper_doi 10.1039/C5TC02445E
_journal_volume 3
_journal_year 2015
_chemical_formula_moiety C28H34N4O4
_chemical_formula_sum 'C28 H34 N4 O4'
_chemical_formula_weight 490.590
_chemical_name_systematic 2,2-Bis-(4-hexyloxyphenyl)-bi-1,3,4-oxadiazole
_space_group_IT_number 2
_space_group_name_Hall '-P 1'
_space_group_name_H-M_alt 'P -1'
_symmetry_cell_setting triclinic
_symmetry_Int_Tables_number 2
_symmetry_space_group_name_Hall '-P 1'
_symmetry_space_group_name_H-M 'P -1'
_cell_angle_alpha 65.13(3)
_cell_angle_beta 73.59(3)
_cell_angle_gamma 86.14(3)
_cell_formula_units_Z 2
_cell_length_a 8.166(6)
_cell_length_b 13.066(9)
_cell_length_c 14.357(14)
_cell_measurement_reflns_used 12872
_cell_measurement_temperature 293
_cell_measurement_theta_max 25
_cell_measurement_theta_min 3.04
_cell_volume 1330.8(19)
_diffrn_ambient_temperature 293(2)
_diffrn_measured_fraction_theta_full 0.985
_diffrn_measurement_device_type 'Rigaku R-AXIS RAPID'
_diffrn_measurement_method '\w scans'
_diffrn_radiation_source 'fine-focus sealed tube'
_diffrn_radiation_type MoK\a
_diffrn_radiation_wavelength 0.71073
_exptl_crystal_colour colorless
_exptl_crystal_description block
_exptl_crystal_preparation Luminescent
_exptl_crystal_recrystallization_method 'Re-crystallisation from solvent: ethanol'
_exptl_crystal_size_max 0.621
_exptl_crystal_size_mid 0.335
_exptl_crystal_size_min 0.079
_refine_ls_R_factor_all 0.152
_cod_data_source_file J-Mater-Chem-C-2015-3-11681.cif
_cod_data_source_block boxd-6
_cod_original_sg_symbol_Hall -P_1
_cod_original_sg_symbol_H-M P-1
_cod_database_code 7234511

loop_
_symmetry_equiv_pos_site_id
_symmetry_equiv_pos_as_xyz
1 x,y,z
2 -x,-y,-z

loop_
_atom_site_aniso_label
_atom_site_aniso_U_11
_atom_site_aniso_U_22
_atom_site_aniso_U_33
_atom_site_aniso_U_12
_atom_site_aniso_U_13
_atom_site_aniso_U_23
C1 0.0455(19) 0.070(2) 0.064(2) -0.0017(17) -0.0082(17) -0.0329(19)
C2 0.053(2) 0.062(2) 0.061(2) -0.0099(16) -0.0141(17) -0.0240(17)
C3 0.0530(19) 0.0614(19) 0.060(2) -0.0035(16) -0.0142(17) -0.0254(17)
C4 0.055(2) 0.065(2) 0.077(3) -0.0045(17) -0.0140(18) -0.0316(19)
C5 0.060(2) 0.064(2) 0.079(3) -0.0080(17) -0.0173(19) -0.030(2)
C6 0.059(2) 0.062(2) 0.067(2) -0.0006(17) -0.0149(18) -0.0303(18)
C7 0.052(2) 0.075(2) 0.081(3) -0.0062(18) -0.0066(18) -0.038(2)
C8 0.061(2) 0.065(2) 0.077(3) -0.0122(17) -0.0126(19) -0.0331(19)
C9 0.078(2) 0.068(2) 0.085(3) 0.0018(19) -0.026(2) -0.038(2)
C10 0.086(3) 0.069(2) 0.067(3) 0.004(2) -0.018(2) -0.028(2)
C11 0.096(3) 0.075(2) 0.090(3) 0.012(2) -0.035(2) -0.042(2)
C12 0.126(4) 0.080(3) 0.096(3) 0.025(3) -0.033(3) -0.049(3)
C13 0.141(5) 0.156(5) 0.215(7) 0.037(4) -0.052(4) -0.147(5)
C14 0.209(7) 0.157(5) 0.288(9) 0.030(5) -0.079(7) -0.146(6)
C15 0.055(2) 0.060(2) 0.069(3) -0.0011(17) -0.0229(18) -0.0312(17)
C16 0.0462(19) 0.071(2) 0.063(2) 0.0033(17) -0.0153(17) -0.0298(18)
C17 0.057(2) 0.0601(19) 0.058(2) 0.0003(16) -0.0171(17) -0.0272(17)
C18 0.0485(19) 0.067(2) 0.080(3) 0.0007(16) -0.0103(17) -0.0383(19)
C19 0.062(2) 0.068(2) 0.075(3) -0.0070(17) -0.0079(19) -0.030(2)
C20 0.062(2) 0.064(2) 0.069(3) 0.0015(17) -0.0181(19) -0.0314(19)
C21 0.057(2) 0.078(2) 0.080(3) 0.0044(18) -0.0100(19) -0.042(2)
C22 0.051(2) 0.077(2) 0.080(3) -0.0004(17) -0.0101(19) -0.040(2)
C23 0.072(2) 0.072(2) 0.085(3) 0.0111(18) -0.017(2) -0.040(2)
C24 0.087(3) 0.071(2) 0.096(3) 0.008(2) -0.024(2) -0.046(2)
C25 0.106(3) 0.064(2) 0.080(3) 0.008(2) -0.025(2) -0.036(2)
C26 0.113(3) 0.090(3) 0.095(3) 0.018(2) -0.024(3) -0.054(3)
C27 0.159(5) 0.091(3) 0.103(4) 0.020(3) -0.032(3) -0.049(3)
C28 0.236(7) 0.109(4) 0.155(5) 0.023(4) -0.080(5) -0.088(4)
N1 0.0556(18) 0.0772(19) 0.094(2) -0.0098(15) -0.0036(16) -0.0468(18)
N2 0.0516(17) 0.0788(19) 0.090(2) -0.0096(15) -0.0025(16) -0.0427(18)
N3 0.0563(18) 0.0782(19) 0.094(2) -0.0054(15) -0.0110(17) -0.0504(18)
N4 0.0618(18) 0.0780(19) 0.094(2) -0.0099(16) -0.0114(16) -0.0473(18)
O1 0.0537(14) 0.0629(13) 0.0688(16) -0.0067(11) -0.0118(12) -0.0295(12)
O2 0.0728(16) 0.0726(15) 0.089(2) -0.0046(13) -0.0134(14) -0.0426(14)
O3 0.0529(13) 0.0665(14) 0.0725(17) 0.0001(10) -0.0150(12) -0.0376(12)
O4 0.0786(18) 0.0775(16) 0.112(2) 0.0009(13) -0.0127(16) -0.0580(16)

loop_
_atom_site_label
_atom_site_type_symbol
_atom_site_fract_x
_atom_site_fract_y
_atom_site_fract_z
_atom_site_occupancy
_atom_site_symmetry_multiplicity
_atom_site_Wyckoff_symbol
_atom_site_calc_flag
_atom_site_thermal_displace_type
_atom_site_U_iso_or_equiv
C1 C -0.0130(4) 0.4471(3) 0.9979(3) 1.000 2 i d Uani 0.0597(9)
C2 C 0.0464(4) 0.3127(3) 0.9499(3) 1.000 2 i d Uani 0.0589(9)
C3 C 0.1421(2) 0.2490(2) 0.8945(2) 1.000 2 i d Uani 0.0580(9)
C4 C 0.0570(2) 0.1565(2) 0.9010(2) 1.000 2 i d Uani 0.0659(10)
H4 H -0.0571 0.1380 0.9406 1.000 2 i calc Uiso 0.07900
C5 C 0.1425(2) 0.0917(2) 0.8486(2) 1.000 2 i d Uani 0.0677(10)
H5 H 0.0856 0.0298 0.8530 1.000 2 i calc Uiso 0.08100
C6 C 0.3131(2) 0.1193(2) 0.7895(2) 1.000 2 i d Uani 0.0617(9)
C7 C 0.3981(2) 0.2118(2) 0.7829(2) 1.000 2 i d Uani 0.070(1)
H7 H 0.5123 0.2304 0.7434 1.000 2 i calc Uiso 0.08400
C8 C 0.3127(2) 0.2767(2) 0.8354(2) 1.000 2 i d Uani 0.0676(10)
H8 H 0.3696 0.3385 0.8310 1.000 2 i calc Uiso 0.08100
C9 C 0.3218(5) -0.0342(3) 0.7398(3) 1.000 2 i d Uani 0.0739(10)
H9A H 0.2199 -0.0111 0.7159 1.000 2 i calc Uiso 0.08900
H9B H 0.2875 -0.0918 0.8126 1.000 2 i calc Uiso 0.08900
C10 C 0.4414(5) -0.0808(3) 0.6690(3) 1.000 2 i d Uani 0.0753(11)
H10A H 0.5416 -0.1059 0.6944 1.000 2 i calc Uiso 0.09000
H10B H 0.4788 -0.0221 0.5968 1.000 2 i calc Uiso 0.09000
C11 C 0.3545(5) -0.1790(3) 0.6684(3) 1.000 2 i d Uani 0.0824(12)
H11A H 0.3092 -0.2337 0.7418 1.000 2 i calc Uiso 0.09900
H11B H 0.2581 -0.1514 0.6395 1.000 2 i calc Uiso 0.09900
C12 C 0.4622(6) -0.2381(3) 0.6070(4) 1.000 2 i d Uani 0.0971(14)
H12A H 0.5632 -0.2615 0.6317 1.000 2 i calc Uiso 0.11700
H12B H 0.4995 -0.1859 0.5320 1.000 2 i calc Uiso 0.11700
C13 C 0.3664(7) -0.3439(4) 0.6182(5) 1.000 2 i d Uani 0.147(2)
H13A H 0.3264 -0.3945 0.6935 1.000 2 i calc Uiso 0.17700
H13B H 0.2666 -0.3196 0.5922 1.000 2 i calc Uiso 0.17700
C14 C 0.4656(9) -0.4045(5) 0.5628(7) 1.000 2 i d Uani 0.199(3)
H14A H 0.5121 -0.3541 0.4889 1.000 2 i calc Uiso 0.29800
H14B H 0.3949 -0.4637 0.5683 1.000 2 i calc Uiso 0.29800
H14C H 0.5572 -0.4367 0.5937 1.000 2 i calc Uiso 0.29800
C15 C 0.4346(4) 0.0191(3) 0.0338(3) 1.000 2 i d Uani 0.0580(9)
C16 C 0.3224(4) 0.1271(3) 0.1070(3) 1.000 2 i d Uani 0.0594(9)
C17 C 0.3079(2) 0.2237(2) 0.1324(2) 1.000 2 i d Uani 0.0568(9)
C18 C 0.4477(2) 0.2990(2) 0.0971(2) 1.000 2 i d Uani 0.0642(10)
H18 H 0.5515 0.2883 0.0554 1.000 2 i calc Uiso 0.07700
C19 C 0.4322(2) 0.3902(2) 0.1243(2) 1.000 2 i d Uani 0.0701(10)
H19 H 0.5257 0.4405 0.1008 1.000 2 i calc Uiso 0.08400
C20 C 0.2771(3) 0.4061(2) 0.1868(2) 1.000 2 i d Uani 0.0642(10)
C21 C 0.1373(2) 0.3308(2) 0.2220(2) 1.000 2 i d Uani 0.0707(10)
H21 H 0.0335 0.3415 0.2638 1.000 2 i calc Uiso 0.08500
C22 C 0.1527(2) 0.2396(2) 0.1948(2) 1.000 2 i d Uani 0.0688(10)
H22 H 0.0592 0.1892 0.2184 1.000 2 i calc Uiso 0.08300
C23 C 0.1266(5) 0.5187(3) 0.2750(3) 1.000 2 i d Uani 0.0753(11)
H23A H 0.0907 0.4535 0.3433 1.000 2 i calc Uiso 0.09000
H23B H 0.0348 0.5339 0.2412 1.000 2 i calc Uiso 0.09000
C24 C 0.1677(5) 0.6196(3) 0.2909(3) 1.000 2 i d Uani 0.0811(11)
H24A H 0.2063 0.6830 0.2216 1.000 2 i calc Uiso 0.09700
H24B H 0.2611 0.6030 0.3235 1.000 2 i calc Uiso 0.09700
C25 C 0.0189(5) 0.6534(3) 0.3598(3) 1.000 2 i d Uani 0.0821(12)
H25A H -0.0232 0.5895 0.4284 1.000 2 i calc Uiso 0.09800
H25B H -0.0729 0.6741 0.3259 1.000 2 i calc Uiso 0.09800
C26 C 0.0701(6) 0.7529(3) 0.3775(4) 1.000 2 i d Uani 0.0961(13)
H26A H 0.1617 0.7312 0.4116 1.000 2 i calc Uiso 0.11500
H26B H 0.1146 0.8157 0.3084 1.000 2 i calc Uiso 0.11500
C27 C -0.0678(7) 0.7907(3) 0.4421(4) 1.000 2 i d Uani 0.1165(17)
H27A H -0.1120 0.7283 0.5115 1.000 2 i calc Uiso 0.14000
H27B H -0.1596 0.8124 0.4082 1.000 2 i calc Uiso 0.14000
C28 C -0.0136(8) 0.8915(4) 0.4586(5) 1.000 2 i d Uani 0.150(2)
H28A H 0.0728 0.8695 0.4958 1.000 2 i calc Uiso 0.22500
H28B H -0.1110 0.9141 0.4999 1.000 2 i calc Uiso 0.22500
H28C H 0.0313 0.9536 0.3903 1.000 2 i calc Uiso 0.22500
N1 N -0.1073(4) 0.2906(2) 1.0135(3) 1.000 2 i d Uani 0.0751(9)
N2 N -0.1453(3) 0.3798(2) 1.0445(2) 1.000 2 i d Uani 0.0742(9)
N3 N 0.2860(4) -0.0256(2) 0.0892(3) 1.000 2 i d Uani 0.0730(9)
N4 N 0.2087(3) 0.0460(2) 0.1383(3) 1.000 2 i d Uani 0.0757(9)
O1 O 0.1152(3) 0.4133(2) 0.9355(2) 1.000 2 i d Uani 0.0618(6)
O2 O 0.4059(3) 0.0614(2) 0.7361(2) 1.000 2 i d Uani 0.0766(8)
O3 O 0.4699(3) 0.1158(2) 0.0399(2) 1.000 2 i d Uani 0.0614(6)
O4 O 0.2772(3) 0.4974(2) 0.2089(2) 1.000 2 i d Uani 0.0860(8)

loop_
_atom_type_symbol
_atom_type_radius_bond
C 1.200
H 1.200
N 1.200
O 1.200

loop_
_geom_angle_atom_site_label_1
_geom_angle_atom_site_label_2
_geom_angle_atom_site_label_3
_geom_angle_site_symmetry_1
_geom_angle_site_symmetry_2
_geom_angle_site_symmetry_3
_geom_angle
_geom_angle_publ_flag
N2 C1 O1 . . . 113.8(3) no
N2 C1 C1 . . 2_567 128.1(4) no
O1 C1 C1 . . 2_567 118.0(3) no
N1 C2 O1 . . . 111.4(3) no
N1 C2 C3 . . . 128.3(3) no
O1 C2 C3 . . . 120.2(2) no
C4 C3 C8 . . . 120.00 no
C4 C3 C2 . . . 117.25(18) no
C8 C3 C2 . . . 122.75(18) no
C5 C4 C3 . . . 120.00 no
C5 C4 H4 . . . 120.00 no
C3 C4 H4 . . . 120.00 no
C4 C5 C6 . . . 120.00 no
C4 C5 H5 . . . 120.00 no
C6 C5 H5 . . . 120.00 no
O2 C6 C7 . . . 115.94(17) no
O2 C6 C5 . . . 124.06(17) no
C7 C6 C5 . . . 120.00 no
C6 C7 C8 . . . 120.00 no
C6 C7 H7 . . . 120.00 no
C8 C7 H7 . . . 120.00 no
C7 C8 C3 . . . 120.00 no
C7 C8 H8 . . . 120.00 no
C3 C8 H8 . . . 120.00 no
O2 C9 C10 . . . 109.4(3) no
O2 C9 H9A . . . 109.80 no
C10 C9 H9A . . . 109.80 no
O2 C9 H9B . . . 109.80 no
C10 C9 H9B . . . 109.80 no
H9A C9 H9B . . . 108.30 no
C9 C10 C11 . . . 110.5(3) no
C9 C10 H10A . . . 109.50 no
C11 C10 H10A . . . 109.50 no
C9 C10 H10B . . . 109.50 no
C11 C10 H10B . . . 109.50 no
H10A C10 H10B . . . 108.10 no
C12 C11 C10 . . . 116.2(3) no
C12 C11 H11A . . . 108.20 no
C10 C11 H11A . . . 108.20 no
C12 C11 H11B . . . 108.20 no
C10 C11 H11B . . . 108.20 no
H11A C11 H11B . . . 107.40 no
C11 C12 C13 . . . 112.7(4) no
C11 C12 H12A . . . 109.00 no
C13 C12 H12A . . . 109.00 no
C11 C12 H12B . . . 109.00 no
C13 C12 H12B . . . 109.00 no
H12A C12 H12B . . . 107.80 no
C14 C13 C12 . . . 114.7(5) no
C14 C13 H13A . . . 108.60 no
C12 C13 H13A . . . 108.60 no
C14 C13 H13B . . . 108.60 no
C12 C13 H13B . . . 108.60 no
H13A C13 H13B . . . 107.60 no
C13 C14 H14A . . . 109.50 no
C13 C14 H14B . . . 109.50 no
H14A C14 H14B . . . 109.50 no
C13 C14 H14C . . . 109.50 no
H14A C14 H14C . . . 109.50 no
H14B C14 H14C . . . 109.50 no
N3 C15 O3 . . . 113.9(3) no
N3 C15 C15 . . 2_655 128.3(4) no
O3 C15 C15 . . 2_655 117.8(3) no
N4 C16 O3 . . . 112.1(3) no
N4 C16 C17 . . . 128.7(3) no
O3 C16 C17 . . . 119.2(2) no
C18 C17 C22 . . . 120.00 no
C18 C17 C16 . . . 120.85(19) no
C22 C17 C16 . . . 119.14(19) no
C19 C18 C17 . . . 120.00 no
C19 C18 H18 . . . 120.00 no
C17 C18 H18 . . . 120.00 no
C20 C19 C18 . . . 120.00 no
C20 C19 H19 . . . 120.00 no
C18 C19 H19 . . . 120.00 no
O4 C20 C19 . . . 114.85(18) no
O4 C20 C21 . . . 125.15(18) no
C19 C20 C21 . . . 120.00 no
C22 C21 C20 . . . 120.00 no
C22 C21 H21 . . . 120.00 no
C20 C21 H21 . . . 120.00 no
C21 C22 C17 . . . 120.00 no
C21 C22 H22 . . . 120.00 no
C17 C22 H22 . . . 120.00 no
O4 C23 C24 . . . 107.2(3) no
O4 C23 H23A . . . 110.30 no
C24 C23 H23A . . . 110.30 no
O4 C23 H23B . . . 110.30 no
C24 C23 H23B . . . 110.30 no
H23A C23 H23B . . . 108.50 no
C23 C24 C25 . . . 113.7(3) no
C23 C24 H24A . . . 108.80 no
C25 C24 H24A . . . 108.80 no
C23 C24 H24B . . . 108.80 no
C25 C24 H24B . . . 108.80 no
H24A C24 H24B . . . 107.70 no
C24 C25 C26 . . . 111.4(3) no
C24 C25 H25A . . . 109.30 no
C26 C25 H25A . . . 109.30 no
C24 C25 H25B . . . 109.30 no
C26 C25 H25B . . . 109.30 no
H25A C25 H25B . . . 108.00 no
C27 C26 C25 . . . 114.3(4) no
C27 C26 H26A . . . 108.70 no
C25 C26 H26A . . . 108.70 no
C27 C26 H26B . . . 108.70 no
C25 C26 H26B . . . 108.70 no
H26A C26 H26B . . . 107.60 no
C26 C27 C28 . . . 113.5(4) no
C26 C27 H27A . . . 108.90 no
C28 C27 H27A . . . 108.90 no
C26 C27 H27B . . . 108.90 no
C28 C27 H27B . . . 108.90 no
H27A C27 H27B . . . 107.70 no
C27 C28 H28A . . . 109.50 no
C27 C28 H28B . . . 109.50 no
H28A C28 H28B . . . 109.50 no
C27 C28 H28C . . . 109.50 no
H28A C28 H28C . . . 109.50 no
H28B C28 H28C . . . 109.50 no
C2 N1 N2 . . . 106.7(3) no
C1 N2 N1 . . . 106.0(3) no
C15 N3 N4 . . . 105.7(3) no
C16 N4 N3 . . . 106.0(3) no
C1 O1 C2 . . . 102.1(2) no
C6 O2 C9 . . . 117.7(2) no
C16 O3 C15 . . . 102.2(2) no
C20 O4 C23 . . . 119.1(2) no

loop_
_geom_bond_atom_site_label_1
_geom_bond_atom_site_label_2
_geom_bond_site_symmetry_1
_geom_bond_site_symmetry_2
_geom_bond_distance
_geom_bond_publ_flag
C1 N2 . . 1.269(4) no
C1 O1 . . 1.354(4) no
C1 C1 . 2_567 1.441(6) no
C2 N1 . . 1.292(4) no
C2 O1 . . 1.375(3) no
C2 C3 . . 1.435(4) no
C3 C4 . . 1.3900 no
C3 C8 . . 1.3900 no
C4 C5 . . 1.3900 no
C4 H4 . . 0.9300 no
C5 C6 . . 1.3900 no
C5 H5 . . 0.9300 no
C6 O2 . . 1.349(3) no
C6 C7 . . 1.3900 no
C7 C8 . . 1.3900 no
C7 H7 . . 0.9300 no
C8 H8 . . 0.9300 no
C9 O2 . . 1.440(4) no
C9 C10 . . 1.496(5) no
C9 H9A . . 0.9700 no
C9 H9B . . 0.9700 no
C10 C11 . . 1.512(5) no
C10 H10A . . 0.9700 no
C10 H10B . . 0.9700 no
C11 C12 . . 1.480(5) no
C11 H11A . . 0.9700 no
C11 H11B . . 0.9700 no
C12 C13 . . 1.560(5) no
C12 H12A . . 0.9700 no
C12 H12B . . 0.9700 no
C13 C14 . . 1.412(7) no
C13 H13A . . 0.9700 no
C13 H13B . . 0.9700 no
C14 H14A . . 0.9600 no
C14 H14B . . 0.9600 no
C14 H14C . . 0.9600 no
C15 N3 . . 1.267(4) no
C15 O3 . . 1.358(4) no
C15 C15 . 2_655 1.443(6) no
C16 N4 . . 1.297(4) no
C16 O3 . . 1.357(4) no
C16 C17 . . 1.442(4) no
C17 C18 . . 1.3900 no
C17 C22 . . 1.3900 no
C18 C19 . . 1.3900 no
C18 H18 . . 0.9300 no
C19 C20 . . 1.3900 no
C19 H19 . . 0.9300 no
C20 O4 . . 1.358(3) no
C20 C21 . . 1.3900 no
C21 C22 . . 1.3900 no
C21 H21 . . 0.9300 no
C22 H22 . . 0.9300 no
C23 O4 . . 1.417(4) no
C23 C24 . . 1.504(4) no
C23 H23A . . 0.9700 no
C23 H23B . . 0.9700 no
C24 C25 . . 1.505(5) no
C24 H24A . . 0.9700 no
C24 H24B . . 0.9700 no
C25 C26 . . 1.530(5) no
C25 H25A . . 0.9700 no
C25 H25B . . 0.9700 no
C26 C27 . . 1.447(5) no
C26 H26A . . 0.9700 no
C26 H26B . . 0.9700 no
C27 C28 . . 1.545(6) no
C27 H27A . . 0.9700 no
C27 H27B . . 0.9700 no
C28 H28A . . 0.9600 no
C28 H28B . . 0.9600 no
C28 H28C . . 0.9600 no
N1 N2 . . 1.402(4) no
N3 N4 . . 1.412(4) no

loop_
_geom_torsion_atom_site_label_1
_geom_torsion_atom_site_label_2
_geom_torsion_atom_site_label_3
_geom_torsion_atom_site_label_4
_geom_torsion_site_symmetry_1
_geom_torsion_site_symmetry_2
_geom_torsion_site_symmetry_3
_geom_torsion_site_symmetry_4
_geom_torsion
_geom_torsion_publ_flag
N1 C2 C3 C4 . . . . 6.2(4) no
O1 C2 C3 C4 . . . . -171.5(2) no
N1 C2 C3 C8 . . . . -174.2(3) no
O1 C2 C3 C8 . . . . 8.2(4) no
C8 C3 C4 C5 . . . . 0.00 no
C2 C3 C4 C5 . . . . 179.6(2) no
C3 C4 C5 C6 . . . . 0.00 no
C4 C5 C6 O2 . . . . -180.0(2) no
C4 C5 C6 C7 . . . . 0.00 no
O2 C6 C7 C8 . . . . 180.0(2) no
C5 C6 C7 C8 . . . . 0.00 no
C6 C7 C8 C3 . . . . 0.00 no
C4 C3 C8 C7 . . . . 0.00 no
C2 C3 C8 C7 . . . . -179.6(2) no
O2 C9 C10 C11 . . . . -178.1(3) no
C9 C10 C11 C12 . . . . -176.1(3) no
C10 C11 C12 C13 . . . . 175.4(4) no
C11 C12 C13 C14 . . . . -178.7(5) no
N4 C16 C17 C18 . . . . 175.7(3) no
O3 C16 C17 C18 . . . . -6.0(4) no
N4 C16 C17 C22 . . . . -2.9(5) no
O3 C16 C17 C22 . . . . 175.4(2) no
C22 C17 C18 C19 . . . . 0.00 no
C16 C17 C18 C19 . . . . -178.6(2) no
C17 C18 C19 C20 . . . . 0.00 no
C18 C19 C20 O4 . . . . 179.6(2) no
C18 C19 C20 C21 . . . . 0.00 no
O4 C20 C21 C22 . . . . -179.6(2) no
C19 C20 C21 C22 . . . . 0.00 no
C20 C21 C22 C17 . . . . 0.00 no
C18 C17 C22 C21 . . . . 0.00 no
C16 C17 C22 C21 . . . . 178.6(2) no
O4 C23 C24 C25 . . . . 179.8(3) no
C23 C24 C25 C26 . . . . 177.4(3) no
C24 C25 C26 C27 . . . . 179.3(4) no
C25 C26 C27 C28 . . . . -179.8(4) no
O1 C2 N1 N2 . . . . -0.3(4) no
C3 C2 N1 N2 . . . . -178.1(3) no
O1 C1 N2 N1 . . . . 0.6(4) no
C1 C1 N2 N1 2_567 . . . 179.0(4) no
C2 N1 N2 C1 . . . . -0.2(4) no
O3 C15 N3 N4 . . . . 0.4(4) no
C15 C15 N3 N4 2_655 . . . -178.7(4) no
O3 C16 N4 N3 . . . . 0.4(4) no
C17 C16 N4 N3 . . . . 178.8(3) no
C15 N3 N4 C16 . . . . -0.5(4) no
N2 C1 O1 C2 . . . . -0.7(4) no
C1 C1 O1 C2 2_567 . . . -179.3(4) no
N1 C2 O1 C1 . . . . 0.6(4) no
C3 C2 O1 C1 . . . . 178.6(3) no
C7 C6 O2 C9 . . . . -179.2(2) no
C5 C6 O2 C9 . . . . 0.8(3) no
C10 C9 O2 C6 . . . . 175.5(3) no
N4 C16 O3 C15 . . . . -0.2(4) no
C17 C16 O3 C15 . . . . -178.8(3) no
N3 C15 O3 C16 . . . . -0.2(4) no
C15 C15 O3 C16 2_655 . . . 179.1(4) no
C19 C20 O4 C23 . . . . -177.9(3) no
C21 C20 O4 C23 . . . . 1.7(4) no
C24 C23 O4 C20 . . . . 176.5(3) no
